data_7249153
loop_
_publ_author_name
'Mahdavi, Seyedehmahbobeh'
'Bockfeld, Dirk'
'Esarev, Igor V.'
'Lippmann, Petra'
'Frank, Ren\'e'
'Br\"onstrup, Mark'
'Ott, Ingo'
'Tamm, Matthias'

_publ_section_title
;
 Gold(I) and Gold(III) Carbene Complexes from the Marine Betaine
 Norzooanemonin: Inhibition of Thioredoxin Reductase, Anti-proliferative
 and Antimicrobial Activity
;
_journal_name_full 'RSC Medicinal Chemistry'
_journal_paper_doi 10.1039/D4MD00358F
_journal_year 2024
_chemical_formula_moiety 'C8 H12 Au Cl3 N2 O2, C D Cl3'
_chemical_formula_sum 'C9 H12 Au Cl6 D N2 O2'
_chemical_formula_weight 591.89
_space_group_crystal_system monoclinic
_space_group_IT_number 14
_space_group_name_Hall '-P 2ybc'
_space_group_name_H-M_alt 'P 1 21/c 1'
_atom_sites_solution_hydrogens geom
_atom_sites_solution_primary iterative
_atom_sites_solution_secondary difmap
_audit_creation_method SHELXL-2018/3
_audit_update_record
;
2024-05-14 deposited with the CCDC.	2024-07-30 downloaded from the CCDC.
;
_cell_angle_alpha 90
_cell_angle_beta 98.627(2)
_cell_angle_gamma 90
_cell_formula_units_Z 4
_cell_length_a 8.2100(2)
_cell_length_b 11.0977(2)
_cell_length_c 19.0738(5)
_cell_measurement_reflns_used 57730
_cell_measurement_temperature 100(2)
_cell_measurement_theta_max 67.7230
_cell_measurement_theta_min 2.1640
_cell_volume 1718.19(7)
_computing_cell_refinement 'CrysAlisPro 1.171.42.64a (Rigaku OD, 2022)'
_computing_data_collection 'CrysAlisPro 1.171.42.64a (Rigaku OD, 2022)'
_computing_data_reduction 'CrysAlisPro 1.171.42.64a (Rigaku OD, 2022)'
_computing_publication_material 'OLEX2 v1.3 (O. V. Dolomanov et al., J. Appl. Cryst., 2009, 42, 339-341)'
_computing_structure_refinement 'SHELXL-2018/3 (G. M. Sheldrick, Acta Cryst., 2015, C71, 3-8)'
_computing_structure_solution 'SHELXT 2018/2 (G. M. Sheldrick, Acta Cryst., 2015, A71, 3-8)'
_diffrn_ambient_environment N~2~
_diffrn_ambient_temperature 100(2)
_diffrn_detector 'Hybrid Pixel Array Detector'
_diffrn_detector_area_resol_mean 10.0000
_diffrn_detector_type HyPix
_diffrn_measured_fraction_theta_full 0.998
_diffrn_measured_fraction_theta_max 0.999
_diffrn_measurement_device 'four-circle diffractometer'
_diffrn_measurement_device_type 'XtaLAB Synergy, Single source at offset/far, HyPix'
_diffrn_measurement_method '\w scans'
_diffrn_radiation_monochromator mirror
_diffrn_radiation_probe x-ray
_diffrn_radiation_type 'Mo K\a'
_diffrn_radiation_wavelength 0.71073
_diffrn_reflns_av_R_equivalents 0.0897
_diffrn_reflns_av_unetI/netI 0.0431
_diffrn_reflns_Laue_measured_fraction_full 0.998
_diffrn_reflns_Laue_measured_fraction_max 0.999
_diffrn_reflns_limit_h_max 18
_diffrn_reflns_limit_h_min -20
_diffrn_reflns_limit_k_max 27
_diffrn_reflns_limit_k_min -27
_diffrn_reflns_limit_l_max 47
_diffrn_reflns_limit_l_min -47
_diffrn_reflns_number 293238
_diffrn_reflns_point_group_measured_fraction_full 0.998
_diffrn_reflns_point_group_measured_fraction_max 0.999
_diffrn_reflns_theta_full 25.242
_diffrn_reflns_theta_max 62.673
_diffrn_reflns_theta_min 2.129
_diffrn_source 'micro-focus sealed X-ray tube'
_diffrn_source_type 'PhotonJet (Mo) X-ray Source'
_exptl_absorpt_coefficient_mu 9.495
_exptl_absorpt_correction_T_max 1.000
_exptl_absorpt_correction_T_min 0.126
_exptl_absorpt_correction_type gaussian
_exptl_absorpt_process_details
;
CrysAlisPro 1.171.42.64a (Rigaku Oxford Diffraction, 2022)
Numerical absorption correction based on gaussian integration over
a multifaceted crystal model
Empirical absorption correction using spherical harmonics,
implemented in SCALE3 ABSPACK scaling algorithm.
;
_exptl_crystal_colour colourless
_exptl_crystal_density_diffrn 2.288
_exptl_crystal_description irregular
_exptl_crystal_F_000 1112
_exptl_crystal_size_max 0.630
_exptl_crystal_size_mid 0.220
_exptl_crystal_size_min 0.110
_refine_diff_density_max 4.014
_refine_diff_density_min -3.374
_refine_diff_density_rms 0.226
_refine_ls_extinction_coef 0.00055(8)
_refine_ls_extinction_expression Fc^*^=kFc[1+0.001xFc^2^\l^3^/sin(2\q)]^-1/4^
_refine_ls_extinction_method 'SHELXL-2018/3 (Sheldrick 2018)'
_refine_ls_goodness_of_fit_ref 1.024
_refine_ls_hydrogen_treatment constr
_refine_ls_matrix_type full
_refine_ls_number_parameters 185
_refine_ls_number_reflns 28103
_refine_ls_number_restraints 0
_refine_ls_restrained_S_all 1.024
_refine_ls_R_factor_all 0.0601
_refine_ls_R_factor_gt 0.0344
_refine_ls_shift/su_max 0.010
_refine_ls_shift/su_mean 0.000
_refine_ls_structure_factor_coef Fsqd
_refine_ls_weighting_details 'w=1/[\s^2^(Fo^2^)+(0.0170P)^2^+1.7815P] where P=(Fo^2^+2Fc^2^)/3'
_refine_ls_weighting_scheme calc
_refine_ls_wR_factor_gt 0.0614
_refine_ls_wR_factor_ref 0.0676
_reflns_Friedel_coverage 0.000
_reflns_number_gt 20496
_reflns_number_total 28103
_reflns_threshold_expression 'I > 2\s(I)'
_cod_data_source_file d4md00358f2.cif
_cod_data_source_block sm30db
_cod_original_sg_symbol_H-M 'P 21/c'
_cod_database_code 7249153
_shelx_shelxl_version_number 2018/3
_shelx_space_group_comment
;
The symmetry employed for this shelxl refinement is uniquely defined
by the following loop, which should always be used as a source of
symmetry information in preference to the above space-group names.
They are only intended as comments.
;
_shelx_estimated_absorpt_t_min 0.066
_shelx_estimated_absorpt_t_max 0.421
_oxdiff_exptl_absorpt_empirical_full_min 0.841
_oxdiff_exptl_absorpt_empirical_full_max 1.270
_oxdiff_exptl_absorpt_empirical_details
;
Empirical correction (ABSPACK) includes:
- Absorption correction using spherical harmonics
- Frame scaling
- Detector area scaling
;

loop_
_space_group_symop_operation_xyz
'x, y, z'
'-x, y+1/2, -z+1/2'
'-x, -y, -z'
'x, -y-1/2, z-1/2'

loop_
_atom_site_label
_atom_site_type_symbol
_atom_site_fract_x
_atom_site_fract_y
_atom_site_fract_z
_atom_site_U_iso_or_equiv
_atom_site_adp_type
_atom_site_occupancy
_atom_site_site_symmetry_order
_atom_site_calc_flag
_atom_site_refinement_flags_posn
_atom_site_refinement_flags_adp
_atom_site_refinement_flags_occupancy
_atom_site_disorder_assembly
_atom_site_disorder_group
Au1 Au 0.41278(2) 0.56016(2) 0.59901(2) 0.01080(1) Uani 1 1 d . . . . .
Cl1 Cl 0.65778(4) 0.58924(3) 0.55489(2) 0.01613(5) Uani 1 1 d . . . . .
Cl2 Cl 0.30709(5) 0.73455(3) 0.54748(2) 0.01837(5) Uani 1 1 d . . . . .
Cl3 Cl 0.50930(4) 0.38636(3) 0.65419(2) 0.01846(5) Uani 1 1 d . . . . .
O1 O -0.20270(15) 0.55266(11) 0.77398(7) 0.01923(18) Uani 1 1 d . . . . .
O2 O -0.02132(17) 0.70455(11) 0.80338(7) 0.02010(18) Uani 1 1 d . . . . .
N1 N 0.08596(14) 0.45891(10) 0.62455(6) 0.01331(14) Uani 1 1 d . . . . .
N2 N 0.16713(14) 0.60613(9) 0.69639(6) 0.01267(13) Uani 1 1 d . . . . .
C1 C 0.20717(15) 0.54058(11) 0.64235(7) 0.01262(15) Uani 1 1 d . . . . .
C2 C -0.03193(16) 0.47227(11) 0.66788(7) 0.01387(16) Uani 1 1 d . . . . .
H2 H -0.129809 0.426088 0.666439 0.017 Uiso 1 1 calc R U . . .
C3 C 0.01783(15) 0.56421(11) 0.71334(7) 0.01350(15) Uani 1 1 d . . . . .
C4 C 0.07762(19) 0.37019(13) 0.56719(8) 0.01703(19) Uani 1 1 d . . . . .
H4A H 0.187671 0.336969 0.565762 0.026 Uiso 1 1 calc R U . . .
H4B H 0.037215 0.409267 0.521835 0.026 Uiso 1 1 calc R U . . .
H4C H 0.002385 0.305006 0.575622 0.026 Uiso 1 1 calc R U . . .
C5 C 0.26512(18) 0.70505(13) 0.73187(8) 0.01703(19) Uani 1 1 d . . . . .
H5A H 0.202570 0.780368 0.724521 0.026 Uiso 1 1 calc R U . . .
H5B H 0.368046 0.712830 0.712045 0.026 Uiso 1 1 calc R U . . .
H5C H 0.290276 0.688112 0.782769 0.026 Uiso 1 1 calc R U . . .
C6 C -0.06724(16) 0.61639(11) 0.76878(7) 0.01447(17) Uani 1 1 d . . . . .
C7 C -0.3092(2) 0.60086(15) 0.82166(10) 0.0212(2) Uani 1 1 d . . . . .
H7A H -0.423542 0.573240 0.806038 0.025 Uiso 1 1 calc R U . . .
H7B H -0.308400 0.689963 0.819270 0.025 Uiso 1 1 calc R U . . .
C8 C -0.2546(3) 0.56142(17) 0.89749(11) 0.0257(3) Uani 1 1 d . . . . .
H8A H -0.325163 0.599193 0.928352 0.038 Uiso 1 1 calc R U . . .
H8B H -0.140003 0.585960 0.912534 0.038 Uiso 1 1 calc R U . . .
H8C H -0.263206 0.473579 0.900685 0.038 Uiso 1 1 calc R U . . .
Cl4 Cl 0.29866(7) -0.03890(4) 0.42172(3) 0.02708(8) Uani 1 1 d . . . . .
Cl5 Cl 0.07319(5) 0.16284(5) 0.40054(3) 0.02896(9) Uani 1 1 d . . . . .
Cl6 Cl 0.32755(6) 0.13368(4) 0.31035(2) 0.02606(7) Uani 1 1 d . . . . .
C9 C 0.2757(2) 0.11390(14) 0.39641(9) 0.0193(2) Uani 1 1 d . . . . .
D9 D 0.353172 0.163104 0.430418 0.023 Uiso 1 1 calc R U . . .

loop_
_atom_site_aniso_label
_atom_site_aniso_U_11
_atom_site_aniso_U_22
_atom_site_aniso_U_33
_atom_site_aniso_U_23
_atom_site_aniso_U_13
_atom_site_aniso_U_12
Au1 0.01026(1) 0.01030(1) 0.01196(1) 0.00046(1) 0.00212(1) -0.00130(1)
Cl1 0.01313(10) 0.01796(11) 0.01814(11) -0.00049(9) 0.00514(9) -0.00320(9)
Cl2 0.01892(12) 0.01334(10) 0.02291(13) 0.00453(9) 0.00333(10) 0.00143(9)
Cl3 0.01556(11) 0.01609(11) 0.02345(14) 0.00693(10) 0.00207(10) 0.00116(9)
O1 0.0151(4) 0.0193(4) 0.0251(5) -0.0036(3) 0.0091(3) -0.0022(3)
O2 0.0226(5) 0.0166(4) 0.0228(5) -0.0051(3) 0.0087(4) -0.0033(3)
N1 0.0126(3) 0.0130(3) 0.0144(3) -0.0009(2) 0.0026(3) -0.0025(3)
N2 0.0117(3) 0.0122(3) 0.0143(3) -0.0013(2) 0.0026(3) -0.0017(3)
C1 0.0108(3) 0.0127(3) 0.0145(4) 0.0000(3) 0.0024(3) -0.0019(3)
C2 0.0121(4) 0.0135(4) 0.0163(4) -0.0003(3) 0.0031(3) -0.0014(3)
C3 0.0118(4) 0.0131(3) 0.0161(4) -0.0005(3) 0.0034(3) -0.0005(3)
C4 0.0198(5) 0.0161(4) 0.0155(4) -0.0030(3) 0.0036(4) -0.0042(4)
C5 0.0165(5) 0.0168(4) 0.0179(5) -0.0036(4) 0.0029(4) -0.0050(4)
C6 0.0135(4) 0.0131(4) 0.0175(4) 0.0002(3) 0.0044(3) 0.0010(3)
C7 0.0173(5) 0.0212(5) 0.0275(7) 0.0011(5) 0.0108(5) 0.0037(4)
C8 0.0300(8) 0.0222(6) 0.0278(7) 0.0048(5) 0.0142(6) 0.0027(6)
Cl4 0.0360(2) 0.01899(14) 0.02687(18) 0.00341(12) 0.00663(16) 0.00139(14)
Cl5 0.01649(14) 0.02636(18) 0.0439(3) 0.00340(17) 0.00400(15) -0.00153(13)
Cl6 0.02976(19) 0.02790(17) 0.02009(15) 0.00260(12) 0.00236(13) -0.00659(15)
C9 0.0176(5) 0.0186(5) 0.0213(5) 0.0005(4) 0.0016(4) -0.0026(4)

loop_
_atom_type_symbol
_atom_type_description
_atom_type_scat_dispersion_real
_atom_type_scat_dispersion_imag
_atom_type_scat_source
C C 0.0033 0.0016 'International Tables Vol C Tables 4.2.6.8 and 6.1.1.4'
H H 0.0000 0.0000 'International Tables Vol C Tables 4.2.6.8 and 6.1.1.4'
Au Au -2.0133 8.8022 'International Tables Vol C Tables 4.2.6.8 and 6.1.1.4'
Cl Cl 0.1484 0.1585 'International Tables Vol C Tables 4.2.6.8 and 6.1.1.4'
D D 0.0000 0.0000 'International Tables Vol C Tables 4.2.6.8 and 6.1.1.4'
N N 0.0061 0.0033 'International Tables Vol C Tables 4.2.6.8 and 6.1.1.4'
O O 0.0106 0.0060 'International Tables Vol C Tables 4.2.6.8 and 6.1.1.4'

loop_
_exptl_crystal_face_index_h
_exptl_crystal_face_index_k
_exptl_crystal_face_index_l
_exptl_crystal_face_perp_dist
-10 4 -5 0.1710
1 -12 15 0.1065
-3 12 -15 0.1101
-11 2 3 0.2182
0 9 22 0.0488
0 -9 -22 0.0558
-7 -6 -16 0.1411
3 12 -16 0.1141
9 9 -11 0.2586
-3 -12 16 0.1511
8 5 15 0.2846
1 -14 -11 0.0656
-1 14 11 0.0789
-7 12 9 0.1331
-4 -13 -10 0.1259
0 0 1 0.0654

loop_
_geom_angle_atom_site_label_1
_geom_angle_atom_site_label_2
_geom_angle_atom_site_label_3
_geom_angle
_geom_angle_site_symmetry_1
_geom_angle_site_symmetry_3
_geom_angle_publ_flag
C1 Au1 Cl3 88.50(4) . . ?
C1 Au1 Cl2 88.86(4) . . ?
Cl3 Au1 Cl2 177.234(14) . . ?
C1 Au1 Cl1 176.53(4) . . ?
Cl3 Au1 Cl1 91.428(13) . . ?
Cl2 Au1 Cl1 91.157(13) . . ?
C6 O1 C7 115.94(12) . . ?
C1 N1 C2 109.62(11) . . ?
C1 N1 C4 126.04(11) . . ?
C2 N1 C4 124.34(11) . . ?
C1 N2 C3 108.81(10) . . ?
C1 N2 C5 125.45(11) . . ?
C3 N2 C5 125.74(11) . . ?
N2 C1 N1 107.49(11) . . ?
N2 C1 Au1 125.30(9) . . ?
N1 C1 Au1 127.20(9) . . ?
C3 C2 N1 107.05(11) . . ?
C2 C3 N2 107.03(11) . . ?
C2 C3 C6 128.58(12) . . ?
N2 C3 C6 124.36(11) . . ?
O2 C6 O1 125.72(13) . . ?
O2 C6 C3 124.65(13) . . ?
O1 C6 C3 109.62(11) . . ?
O1 C7 C8 111.81(14) . . ?
Cl5 C9 Cl4 110.29(9) . . ?
Cl5 C9 Cl6 111.30(9) . . ?
Cl4 C9 Cl6 109.99(9) . . ?

loop_
_geom_bond_atom_site_label_1
_geom_bond_atom_site_label_2
_geom_bond_distance
_geom_bond_site_symmetry_2
_geom_bond_publ_flag
Au1 C1 1.9997(12) . ?
Au1 Cl3 2.2817(3) . ?
Au1 Cl2 2.2822(3) . ?
Au1 Cl1 2.3165(3) . ?
O1 C6 1.3341(17) . ?
O1 C7 1.4546(19) . ?
O2 C6 1.2084(18) . ?
N1 C1 1.3512(16) . ?
N1 C2 1.3718(17) . ?
N1 C4 1.4659(17) . ?
N2 C1 1.3422(16) . ?
N2 C3 1.3937(16) . ?
N2 C5 1.4652(17) . ?
C2 C3 1.3614(18) . ?
C3 C6 1.4707(18) . ?
C7 C8 1.513(3) . ?
Cl4 C9 1.7655(17) . ?
Cl5 C9 1.7618(17) . ?
Cl6 C9 1.7702(17) . ?

loop_
_geom_torsion_atom_site_label_1
_geom_torsion_atom_site_label_2
_geom_torsion_atom_site_label_3
_geom_torsion_atom_site_label_4
_geom_torsion
_geom_torsion_site_symmetry_1
_geom_torsion_site_symmetry_2
_geom_torsion_site_symmetry_3
_geom_torsion_site_symmetry_4
_geom_torsion_publ_flag
C3 N2 C1 N1 0.42(15) . . . . ?
C5 N2 C1 N1 -179.89(12) . . . . ?
C3 N2 C1 Au1 -178.21(9) . . . . ?
C5 N2 C1 Au1 1.48(19) . . . . ?
C2 N1 C1 N2 -0.27(15) . . . . ?
C4 N1 C1 N2 178.75(13) . . . . ?
C2 N1 C1 Au1 178.33(10) . . . . ?
C4 N1 C1 Au1 -2.7(2) . . . . ?
C1 N1 C2 C3 0.01(15) . . . . ?
C4 N1 C2 C3 -179.03(13) . . . . ?
N1 C2 C3 N2 0.25(15) . . . . ?
N1 C2 C3 C6 178.01(13) . . . . ?
C1 N2 C3 C2 -0.42(15) . . . . ?
C5 N2 C3 C2 179.89(13) . . . . ?
C1 N2 C3 C6 -178.30(12) . . . . ?
C5 N2 C3 C6 2.0(2) . . . . ?
C7 O1 C6 O2 5.3(2) . . . . ?
C7 O1 C6 C3 -173.86(13) . . . . ?
C2 C3 C6 O2 -173.75(15) . . . . ?
N2 C3 C6 O2 3.7(2) . . . . ?
C2 C3 C6 O1 5.4(2) . . . . ?
N2 C3 C6 O1 -177.22(13) . . . . ?
C6 O1 C7 C8 -85.27(18) . . . . ?

loop_
_exptl_oxdiff_crystal_face_indexfrac_h
_exptl_oxdiff_crystal_face_indexfrac_k
_exptl_oxdiff_crystal_face_indexfrac_l
_exptl_oxdiff_crystal_face_x
_exptl_oxdiff_crystal_face_y
_exptl_oxdiff_crystal_face_z
-10.4601 4.2686 -5.1316 0.0657 0.2782 0.9583
1.1996 -12.4276 15.4848 -0.2264 -0.9438 -0.2408
-2.7474 11.9877 -14.9070 0.2165 0.9031 0.3708
-11.4544 2.1559 2.9175 0.1566 -0.0388 0.9869
-0.4578 9.1209 21.7426 0.9697 -0.2328 -0.0741
0.3505 -9.1077 -21.7322 -0.9690 0.2326 0.0835
-7.0427 -6.0909 -15.9585 -0.6946 0.1660 0.7000
3.1931 12.4053 -15.5498 0.2310 0.9625 -0.1422
8.8565 8.8521 -11.2630 0.1716 0.7182 -0.6744
-2.9690 -12.4533 15.6039 -0.2316 -0.9651 0.1222
7.9998 5.0004 15.0027 0.6200 -0.1805 -0.7805
1.0002 -14.0002 -11.0014 -0.9454 -0.2680 -0.0567
-1.0002 14.0002 11.0014 0.9454 0.2680 0.0567
-7.0001 11.9999 8.9997 0.7898 0.2169 0.5874
-3.9997 -13.0003 -10.0024 -0.8809 -0.2748 0.3760
-0.0000 0.0000 1.0000 0.0243 -0.0280 -0.0065
